data_4310671
loop_
_publ_author_name
'Xiaofan Ren'
'Bert D. Alleyne'
'Peter I. Djurovich'
'Chihaya Adachi'
'Irina Tsyba'
'Robert Bau'
'Mark E. Thompson'

_publ_section_title
;
 Organometallic Complexes as Hole-Transporting Materials in Organic
 Light-Emitting Diodes
;
_journal_name_full 'Inorganic Chemistry'
_journal_page_first 1697
_journal_page_last 1707
_journal_paper_doi 10.1021/ic035183f
_journal_volume 43
_journal_year 2004
_chemical_formula_sum 'C27.5 H22 Cl Co N6'
_chemical_formula_weight 530.89
_chemical_melting_point 563
_chemical_name_common fac-Co(ppz)3
_chemical_name_systematic
; 
 fac-tris-(1-phenylpyrazolato, N,C2)cobalt(III) [fac-Co(ppz)3] 
;
_space_group_IT_number 14
_symmetry_cell_setting monoclinic
_symmetry_space_group_name_Hall '-P 2ybc'
_symmetry_space_group_name_H-M 'P 1 21/c 1'
_atom_sites_solution_hydrogens geom
_atom_sites_solution_primary direct
_atom_sites_solution_secondary difmap
_audit_creation_method SHELXL-97
_cell_angle_alpha 90.00
_cell_angle_beta 100.520(5)
_cell_angle_gamma 90.00
_cell_formula_units_Z 8
_cell_length_a 13.6121(12)
_cell_length_b 15.5600(12)
_cell_length_c 22.9603(17)
_cell_measurement_reflns_used 5738
_cell_measurement_temperature 85(2)
_cell_measurement_theta_max 26.36
_cell_measurement_theta_min 2.23
_cell_volume 4781.3(7)
_computing_cell_refinement 'Bruker SMART'
_computing_data_collection 'Bruker SMART'
_computing_data_reduction 'Bruker SAINT'
_computing_molecular_graphics 'Bruker SHELXTL'
_computing_publication_material 'Bruker SHELXTL'
_computing_structure_refinement 'SHELXL-97 (Sheldrick, 1997)'
_computing_structure_solution 'SHELXS-97 (Sheldrick, 1990)'
_diffrn_ambient_temperature 85(2)
_diffrn_measured_fraction_theta_full 0.999
_diffrn_measured_fraction_theta_max 0.999
_diffrn_measurement_device_type 'CCD area detector'
_diffrn_measurement_method 'phi and omega scans'
_diffrn_radiation_monochromator graphite
_diffrn_radiation_source 'fine-focus sealed tube'
_diffrn_radiation_type MoK\a
_diffrn_radiation_wavelength 0.71073
_diffrn_reflns_av_R_equivalents 0.0667
_diffrn_reflns_av_sigmaI/netI 0.0842
_diffrn_reflns_limit_h_max 15
_diffrn_reflns_limit_h_min -13
_diffrn_reflns_limit_k_max 17
_diffrn_reflns_limit_k_min -16
_diffrn_reflns_limit_l_max 26
_diffrn_reflns_limit_l_min -26
_diffrn_reflns_number 22384
_diffrn_reflns_theta_full 24.11
_diffrn_reflns_theta_max 24.11
_diffrn_reflns_theta_min 1.52
_exptl_absorpt_coefficient_mu 0.859
_exptl_absorpt_correction_type none
_exptl_crystal_colour orange/red
_exptl_crystal_density_diffrn 1.475
_exptl_crystal_density_meas 0
_exptl_crystal_density_method 'not measured'
_exptl_crystal_F_000 2184
_exptl_crystal_size_max 0.34
_exptl_crystal_size_mid 0.065
_exptl_crystal_size_min 0.04
_refine_diff_density_max 2.074
_refine_diff_density_min -0.524
_refine_diff_density_rms 0.106
_refine_ls_extinction_coef 0.00000(13)
_refine_ls_extinction_expression Fc^*^=kFc[1+0.001xFc^2^\l^3^/sin(2\q)]^-1/4^
_refine_ls_extinction_method SHELXL
_refine_ls_goodness_of_fit_ref 1.042
_refine_ls_hydrogen_treatment mixed
_refine_ls_matrix_type full
_refine_ls_number_parameters 641
_refine_ls_number_reflns 7587
_refine_ls_number_restraints 0
_refine_ls_restrained_S_all 1.042
_refine_ls_R_factor_all 0.1062
_refine_ls_R_factor_gt 0.0685
_refine_ls_shift/su_max 0.864
_refine_ls_shift/su_mean 0.002
_refine_ls_structure_factor_coef Fsqd
_refine_ls_weighting_details 'calc w=1/[\s^2^(Fo^2^)+(0.0863P)^2^+10.1865P] where P=(Fo^2^+2Fc^2^)/3'
_refine_ls_weighting_scheme calc
_refine_ls_wR_factor_gt 0.1679
_refine_ls_wR_factor_ref 0.1868
_reflns_number_gt 5034
_reflns_number_total 7587
_reflns_threshold_expression >2sigma(I)
_cod_data_source_file ic035183fsi20031013_082915.cif
_cod_data_source_block lowtcopm
_cod_depositor_comments
;
The following automatic conversions were performed:
'_symmetry_cell_setting' value 'Monoclinic' changed to 'monoclinic'
according to '/home/saulius/struct/CIF-dictionaries/cif_core.dic'
dictionary named 'cif_core.dic' version 2.4.1 from 2010-06-29.

Automatic conversion script
Id: cif_fix_enum 1527 2010-12-29 10:47:43Z saulius 
;
_cod_original_formula_sum 'C27.50 H22 Cl Co N6'
_cod_database_code 4310671

loop_
_symmetry_equiv_pos_as_xyz
'x, y, z'
'-x, y+1/2, -z+1/2'
'-x, -y, -z'
'x, -y-1/2, z-1/2'

loop_
_atom_site_label
_atom_site_type_symbol
_atom_site_fract_x
_atom_site_fract_y
_atom_site_fract_z
_atom_site_U_iso_or_equiv
_atom_site_adp_type
_atom_site_occupancy
_atom_site_symmetry_multiplicity
_atom_site_calc_flag
_atom_site_refinement_flags
_atom_site_disorder_assembly
_atom_site_disorder_group
Co1 Co 0.77630(5) 0.46009(5) 0.09138(3) 0.0166(2) Uani 1 1 d . . .
Co2 Co 0.77968(5) 0.96246(5) 0.09142(3) 0.0163(2) Uani 1 1 d . . .
N1 N 0.7858(3) 0.5290(3) 0.1646(2) 0.0204(11) Uani 1 1 d . . .
N2 N 0.7330(3) 0.4951(3) 0.2043(2) 0.0217(11) Uani 1 1 d . . .
N3 N 0.6660(3) 0.5322(3) 0.0509(2) 0.0195(11) Uani 1 1 d . . .
N4 N 0.6376(3) 0.5119(3) -0.0072(2) 0.0178(11) Uani 1 1 d . . .
N5 N 0.8728(3) 0.5356(3) 0.0623(2) 0.0194(11) Uani 1 1 d . . .
N6 N 0.9697(3) 0.5113(3) 0.0797(2) 0.0194(11) Uani 1 1 d . . .
N7 N 0.6628(3) 1.0348(3) 0.0621(2) 0.0174(11) Uani 1 1 d . . .
N8 N 0.5770(3) 1.0063(3) 0.0785(2) 0.0181(11) Uani 1 1 d . . .
N9 N 0.8145(3) 1.0331(3) 0.1636(2) 0.0208(11) Uani 1 1 d . . .
N10 N 0.8983(4) 1.0067(3) 0.1999(2) 0.0237(12) Uani 1 1 d . . .
N11 N 0.8623(3) 1.0354(3) 0.0496(2) 0.0193(11) Uani 1 1 d . . .
N12 N 0.8574(3) 1.0132(3) -0.0076(2) 0.0175(11) Uani 1 1 d . . .
Cl1 Cl 0.35396(13) 0.39530(12) 0.17435(8) 0.0408(5) Uani 1 1 d . . .
Cl2 Cl 0.44415(16) 0.54474(13) 0.24253(8) 0.0507(5) Uani 1 1 d . . .
C1 C 0.6937(4) 0.3878(4) 0.1296(2) 0.0197(13) Uani 1 1 d . . .
C2 C 0.6437(4) 0.3101(4) 0.1125(3) 0.0204(14) Uani 1 1 d . . .
H2 H 0.6474 0.2871 0.0747 0.025 Uiso 1 1 calc R . .
C3 C 0.5896(4) 0.2655(4) 0.1480(3) 0.0250(15) Uani 1 1 d . . .
H3 H 0.5560 0.2140 0.1340 0.030 Uiso 1 1 calc R . .
C4 C 0.5843(5) 0.2955(4) 0.2035(3) 0.0323(16) Uani 1 1 d . . .
H4 H 0.5482 0.2640 0.2282 0.039 Uiso 1 1 calc R . .
C5 C 0.6318(5) 0.3720(4) 0.2240(3) 0.0307(16) Uani 1 1 d . . .
H5 H 0.6292 0.3935 0.2625 0.037 Uiso 1 1 calc R . .
C6 C 0.6830(4) 0.4157(4) 0.1861(3) 0.0201(13) Uani 1 1 d . . .
C7 C 0.7401(5) 0.5458(4) 0.2523(3) 0.0279(15) Uani 1 1 d . . .
H7 H 0.7103 0.5355 0.2859 0.034 Uiso 1 1 calc R . .
C8 C 0.7975(5) 0.6146(4) 0.2440(3) 0.0335(16) Uani 1 1 d . . .
H8 H 0.8153 0.6616 0.2703 0.040 Uiso 1 1 calc R . .
C9 C 0.8250(4) 0.6018(4) 0.1887(3) 0.0248(14) Uani 1 1 d . . .
H9 H 0.8658 0.6397 0.1710 0.030 Uiso 1 1 calc R . .
C10 C 0.7510(4) 0.3974(4) 0.0179(2) 0.0168(13) Uani 1 1 d . . .
C11 C 0.7911(4) 0.3197(4) 0.0012(3) 0.0208(14) Uani 1 1 d . . .
H11 H 0.8360 0.2881 0.0299 0.025 Uiso 1 1 calc R . .
C12 C 0.7670(4) 0.2881(4) -0.0559(3) 0.0239(14) Uani 1 1 d . . .
H12 H 0.7957 0.2357 -0.0659 0.029 Uiso 1 1 calc R . .
C13 C 0.7006(4) 0.3326(4) -0.0993(3) 0.0223(14) Uani 1 1 d . . .
H13 H 0.6854 0.3114 -0.1387 0.027 Uiso 1 1 calc R . .
C14 C 0.6574(4) 0.4080(4) -0.0840(3) 0.0233(14) Uani 1 1 d . . .
H14 H 0.6113 0.4389 -0.1125 0.028 Uiso 1 1 calc R . .
C15 C 0.6829(4) 0.4369(4) -0.0264(2) 0.0175(13) Uani 1 1 d . . .
C16 C 0.5650(4) 0.5673(4) -0.0343(3) 0.0200(14) Uani 1 1 d . . .
H16 H 0.5323 0.5658 -0.0746 0.024 Uiso 1 1 calc R . .
C17 C 0.5490(4) 0.6248(4) 0.0077(3) 0.0225(14) Uani 1 1 d . . .
H17 H 0.5033 0.6715 0.0025 0.027 Uiso 1 1 calc R . .
C18 C 0.6135(4) 0.6014(4) 0.0601(3) 0.0206(14) Uani 1 1 d . . .
H18 H 0.6189 0.6306 0.0969 0.025 Uiso 1 1 calc R . .
C19 C 0.8939(4) 0.3942(4) 0.1222(3) 0.0202(13) Uani 1 1 d . . .
C20 C 0.9066(4) 0.3157(4) 0.1528(3) 0.0218(14) Uani 1 1 d . . .
H20 H 0.8493 0.2854 0.1597 0.026 Uiso 1 1 calc R . .
C21 C 1.0007(4) 0.2812(4) 0.1735(3) 0.0239(14) Uani 1 1 d . . .
H21 H 1.0062 0.2282 0.1943 0.029 Uiso 1 1 calc R . .
C22 C 1.0864(4) 0.3228(4) 0.1641(3) 0.0248(15) Uani 1 1 d . . .
H22 H 1.1504 0.2987 0.1784 0.030 Uiso 1 1 calc R . .
C23 C 1.0776(4) 0.4009(4) 0.1332(3) 0.0251(15) Uani 1 1 d . . .
H23 H 1.1352 0.4309 0.1264 0.030 Uiso 1 1 calc R . .
C24 C 0.9827(4) 0.4332(4) 0.1130(2) 0.0174(13) Uani 1 1 d . . .
C25 C 1.0326(4) 0.5645(4) 0.0578(3) 0.0235(14) Uani 1 1 d . . .
H25 H 1.1034 0.5605 0.0639 0.028 Uiso 1 1 calc R . .
C26 C 0.9741(4) 0.6255(4) 0.0252(3) 0.0254(15) Uani 1 1 d . . .
H26 H 0.9963 0.6720 0.0041 0.031 Uiso 1 1 calc R . .
C27 C 0.8762(4) 0.6061(4) 0.0291(3) 0.0241(14) Uani 1 1 d . . .
H27 H 0.8195 0.6382 0.0109 0.029 Uiso 1 1 calc R . .
C28 C 0.6842(4) 0.8940(4) 0.1229(2) 0.0182(13) Uani 1 1 d . . .
C29 C 0.6944(5) 0.8168(4) 0.1549(3) 0.0234(14) Uani 1 1 d . . .
H29 H 0.7587 0.7914 0.1653 0.028 Uiso 1 1 calc R . .
C30 C 0.6135(5) 0.7765(4) 0.1720(3) 0.0266(15) Uani 1 1 d . . .
H30 H 0.6231 0.7241 0.1935 0.032 Uiso 1 1 calc R . .
C31 C 0.5183(5) 0.8118(4) 0.1580(3) 0.0289(16) Uani 1 1 d . . .
H31 H 0.4634 0.7833 0.1698 0.035 Uiso 1 1 calc R . .
C32 C 0.5036(4) 0.8877(4) 0.1272(3) 0.0247(14) Uani 1 1 d . . .
H32 H 0.4388 0.9122 0.1170 0.030 Uiso 1 1 calc R . .
C33 C 0.5868(4) 0.9284(4) 0.1110(2) 0.0213(14) Uani 1 1 d . . .
C34 C 0.4997(4) 1.0597(4) 0.0579(3) 0.0246(15) Uani 1 1 d . . .
H34 H 0.4326 1.0535 0.0636 0.029 Uiso 1 1 calc R . .
C35 C 0.5359(4) 1.1236(4) 0.0276(3) 0.0211(14) Uani 1 1 d . . .
H35 H 0.4995 1.1706 0.0080 0.025 Uiso 1 1 calc R . .
C36 C 0.6382(4) 1.1061(4) 0.0308(3) 0.0212(14) Uani 1 1 d . . .
H36 H 0.6830 1.1401 0.0134 0.025 Uiso 1 1 calc R . .
C37 C 0.8930(4) 0.8961(4) 0.1283(2) 0.0189(13) Uani 1 1 d . . .
C38 C 0.9354(4) 0.8201(4) 0.1116(3) 0.0199(13) Uani 1 1 d . . .
H38 H 0.9010 0.7888 0.0786 0.024 Uiso 1 1 calc R . .
C39 C 1.0263(4) 0.7886(4) 0.1419(3) 0.0245(15) Uani 1 1 d . . .
H39 H 1.0531 0.7370 0.1291 0.029 Uiso 1 1 calc R . .
C40 C 1.0780(5) 0.8325(4) 0.1908(3) 0.0308(16) Uani 1 1 d . . .
H40 H 1.1411 0.8121 0.2105 0.037 Uiso 1 1 calc R . .
C41 C 1.0372(5) 0.9064(4) 0.2109(3) 0.0280(15) Uani 1 1 d . . .
H41 H 1.0708 0.9375 0.2442 0.034 Uiso 1 1 calc R . .
C42 C 0.9461(4) 0.9319(4) 0.1801(3) 0.0211(14) Uani 1 1 d . . .
C43 C 0.9159(5) 1.0560(4) 0.2490(2) 0.0212(14) Uani 1 1 d . . .
H43 H 0.9695 1.0487 0.2815 0.025 Uiso 1 1 calc R . .
C44 C 0.8449(5) 1.1175(4) 0.2445(3) 0.0285(15) Uani 1 1 d . . .
H44 H 0.8391 1.1619 0.2721 0.034 Uiso 1 1 calc R . .
C45 C 0.7815(4) 1.1014(4) 0.1903(3) 0.0235(14) Uani 1 1 d . . .
H45 H 0.7237 1.1340 0.1747 0.028 Uiso 1 1 calc R . .
C46 C 0.7610(4) 0.8978(4) 0.0189(2) 0.0162(13) Uani 1 1 d . . .
C47 C 0.7112(4) 0.8200(4) 0.0024(2) 0.0184(13) Uani 1 1 d . . .
H47 H 0.6845 0.7881 0.0312 0.022 Uiso 1 1 calc R . .
C48 C 0.7000(4) 0.7881(4) -0.0556(3) 0.0219(14) Uani 1 1 d . . .
H48 H 0.6644 0.7361 -0.0657 0.026 Uiso 1 1 calc R . .
C49 C 0.7404(4) 0.8317(4) -0.0986(3) 0.0216(14) Uani 1 1 d . . .
H49 H 0.7321 0.8101 -0.1379 0.026 Uiso 1 1 calc R . .
C50 C 0.7929(4) 0.9073(4) -0.0833(3) 0.0195(13) Uani 1 1 d . . .
H50 H 0.8224 0.9374 -0.1117 0.023 Uiso 1 1 calc R . .
C51 C 0.8018(4) 0.9382(4) -0.0262(3) 0.0188(13) Uani 1 1 d . . .
C52 C 0.9141(4) 1.0673(4) -0.0352(3) 0.0229(14) Uani 1 1 d . . .
H52 H 0.9229 1.0645 -0.0753 0.027 Uiso 1 1 calc R . .
C53 C 0.9554(4) 1.1262(4) 0.0068(3) 0.0241(14) Uani 1 1 d . . .
H53 H 0.9984 1.1724 0.0013 0.029 Uiso 1 1 calc R . .
C54 C 0.9217(4) 1.1048(4) 0.0597(3) 0.0217(14) Uani 1 1 d . . .
H54 H 0.9382 1.1346 0.0963 0.026 Uiso 1 1 calc R . .
C55 C 0.3471(6) 0.4664(5) 0.2321(3) 0.049(2) Uani 1 1 d . . .
H55A H 0.3504 0.4333 0.2692 0.059 Uiso 1 1 calc R . .
H55B H 0.2817 0.4961 0.2239 0.059 Uiso 1 1 calc R . .

loop_
_atom_site_aniso_label
_atom_site_aniso_U_11
_atom_site_aniso_U_22
_atom_site_aniso_U_33
_atom_site_aniso_U_23
_atom_site_aniso_U_13
_atom_site_aniso_U_12
Co1 0.0103(4) 0.0152(5) 0.0232(4) -0.0003(4) -0.0002(3) 0.0001(3)
Co2 0.0118(4) 0.0152(5) 0.0213(4) 0.0004(3) 0.0011(3) -0.0004(3)
N1 0.009(2) 0.021(3) 0.029(3) 0.000(2) -0.002(2) 0.001(2)
N2 0.016(3) 0.023(3) 0.026(3) -0.003(2) 0.001(2) -0.002(2)
N3 0.017(3) 0.016(3) 0.025(3) -0.005(2) 0.004(2) -0.005(2)
N4 0.010(2) 0.018(3) 0.024(3) 0.000(2) 0.000(2) -0.003(2)
N5 0.013(3) 0.018(3) 0.027(3) -0.002(2) 0.001(2) 0.005(2)
N6 0.008(2) 0.018(3) 0.031(3) 0.002(2) 0.001(2) 0.000(2)
N7 0.010(2) 0.019(3) 0.023(3) -0.004(2) 0.001(2) -0.004(2)
N8 0.009(2) 0.020(3) 0.025(3) -0.005(2) 0.001(2) 0.000(2)
N9 0.016(3) 0.020(3) 0.024(3) 0.000(2) -0.002(2) 0.002(2)
N10 0.022(3) 0.017(3) 0.029(3) -0.002(2) -0.005(2) 0.000(2)
N11 0.012(2) 0.022(3) 0.023(3) -0.002(2) 0.000(2) -0.002(2)
N12 0.013(2) 0.013(3) 0.026(3) 0.000(2) 0.001(2) -0.002(2)
Cl1 0.0332(10) 0.0432(11) 0.0468(10) -0.0055(9) 0.0093(8) 0.0004(8)
Cl2 0.0611(13) 0.0390(12) 0.0471(11) -0.0006(9) -0.0031(10) -0.0075(10)
C1 0.011(3) 0.021(3) 0.026(3) 0.002(3) 0.002(2) 0.005(3)
C2 0.016(3) 0.020(3) 0.023(3) 0.001(3) -0.003(3) 0.002(3)
C3 0.016(3) 0.029(4) 0.029(3) -0.002(3) 0.000(3) -0.003(3)
C4 0.033(4) 0.027(4) 0.039(4) -0.005(3) 0.011(3) -0.009(3)
C5 0.029(4) 0.040(4) 0.024(3) -0.004(3) 0.008(3) -0.003(3)
C6 0.013(3) 0.015(3) 0.031(3) -0.003(3) 0.001(3) 0.002(2)
C7 0.041(4) 0.022(4) 0.020(3) -0.009(3) 0.003(3) -0.002(3)
C8 0.029(4) 0.033(4) 0.036(4) -0.012(3) 0.000(3) -0.005(3)
C9 0.021(3) 0.017(3) 0.033(4) -0.001(3) -0.004(3) -0.004(3)
C10 0.008(3) 0.019(3) 0.024(3) 0.000(3) 0.005(2) -0.009(2)
C11 0.008(3) 0.021(3) 0.033(4) 0.001(3) 0.002(3) -0.004(2)
C12 0.017(3) 0.024(4) 0.033(4) -0.009(3) 0.010(3) -0.007(3)
C13 0.012(3) 0.028(4) 0.025(3) -0.005(3) 0.001(3) -0.004(3)
C14 0.016(3) 0.024(4) 0.028(3) 0.006(3) 0.000(3) -0.005(3)
C15 0.006(3) 0.020(3) 0.026(3) 0.000(3) 0.003(2) -0.009(2)
C16 0.010(3) 0.017(3) 0.030(3) 0.010(3) -0.002(3) 0.002(2)
C17 0.008(3) 0.014(3) 0.044(4) 0.006(3) -0.001(3) 0.001(2)
C18 0.019(3) 0.009(3) 0.036(4) -0.002(3) 0.012(3) -0.003(3)
C19 0.011(3) 0.020(3) 0.028(3) -0.007(3) 0.001(3) -0.005(3)
C20 0.021(3) 0.017(3) 0.026(3) 0.005(3) 0.000(3) 0.000(3)
C21 0.024(4) 0.018(3) 0.028(3) 0.004(3) 0.002(3) 0.005(3)
C22 0.016(3) 0.024(4) 0.031(4) 0.002(3) -0.004(3) 0.008(3)
C23 0.012(3) 0.028(4) 0.034(4) -0.007(3) 0.001(3) -0.005(3)
C24 0.019(3) 0.009(3) 0.023(3) -0.003(2) 0.001(3) 0.004(2)
C25 0.011(3) 0.017(3) 0.043(4) 0.000(3) 0.004(3) -0.001(3)
C26 0.022(3) 0.016(3) 0.039(4) 0.001(3) 0.006(3) -0.008(3)
C27 0.020(3) 0.014(3) 0.037(4) 0.004(3) 0.003(3) -0.003(3)
C28 0.017(3) 0.018(3) 0.019(3) -0.004(3) 0.003(2) -0.004(3)
C29 0.022(3) 0.026(4) 0.024(3) -0.002(3) 0.007(3) 0.002(3)
C30 0.034(4) 0.022(4) 0.026(3) -0.005(3) 0.010(3) -0.005(3)
C31 0.021(4) 0.032(4) 0.034(4) -0.002(3) 0.006(3) -0.011(3)
C32 0.014(3) 0.033(4) 0.027(3) 0.000(3) 0.005(3) -0.002(3)
C33 0.015(3) 0.030(4) 0.020(3) -0.009(3) 0.004(2) -0.001(3)
C34 0.011(3) 0.022(4) 0.038(4) -0.009(3) -0.002(3) 0.001(3)
C35 0.020(3) 0.015(3) 0.026(3) 0.002(3) -0.001(3) 0.009(3)
C36 0.020(3) 0.014(3) 0.027(3) -0.003(3) -0.001(3) 0.000(3)
C37 0.011(3) 0.022(3) 0.024(3) 0.006(3) 0.005(2) -0.006(3)
C38 0.021(3) 0.014(3) 0.024(3) 0.001(3) 0.003(3) -0.001(3)
C39 0.021(3) 0.024(4) 0.028(3) 0.005(3) 0.002(3) 0.005(3)
C40 0.023(4) 0.028(4) 0.037(4) 0.005(3) -0.006(3) 0.005(3)
C41 0.024(4) 0.024(4) 0.033(4) 0.001(3) -0.002(3) -0.001(3)
C42 0.014(3) 0.024(4) 0.023(3) 0.003(3) -0.003(3) 0.001(3)
C43 0.026(3) 0.020(3) 0.016(3) -0.004(3) 0.000(3) -0.003(3)
C44 0.036(4) 0.020(4) 0.029(3) -0.009(3) 0.004(3) -0.002(3)
C45 0.021(3) 0.016(3) 0.033(3) -0.006(3) 0.005(3) -0.002(3)
C46 0.010(3) 0.016(3) 0.023(3) 0.007(3) 0.003(2) 0.010(2)
C47 0.014(3) 0.019(3) 0.023(3) 0.001(3) 0.005(3) -0.001(3)
C48 0.014(3) 0.021(3) 0.029(3) -0.005(3) -0.001(3) 0.002(3)
C49 0.017(3) 0.028(4) 0.019(3) 0.003(3) -0.001(3) 0.003(3)
C50 0.010(3) 0.021(3) 0.028(3) 0.004(3) 0.004(3) 0.001(3)
C51 0.012(3) 0.014(3) 0.029(3) 0.002(3) 0.001(3) -0.001(2)
C52 0.015(3) 0.021(4) 0.033(3) 0.012(3) 0.006(3) 0.004(3)
C53 0.015(3) 0.019(3) 0.038(4) 0.007(3) 0.003(3) -0.002(3)
C54 0.016(3) 0.011(3) 0.036(4) 0.000(3) -0.001(3) 0.000(2)
C55 0.052(5) 0.050(5) 0.046(5) -0.005(4) 0.011(4) -0.008(4)

loop_
_atom_type_symbol
_atom_type_description
_atom_type_scat_dispersion_real
_atom_type_scat_dispersion_imag
_atom_type_scat_source
C C 0.0033 0.0016 'International Tables Vol C Tables 4.2.6.8 and 6.1.1.4'
H H 0.0000 0.0000 'International Tables Vol C Tables 4.2.6.8 and 6.1.1.4'
N N 0.0061 0.0033 'International Tables Vol C Tables 4.2.6.8 and 6.1.1.4'
Co Co 0.3494 0.9721 'International Tables Vol C Tables 4.2.6.8 and 6.1.1.4'
Cl Cl 0.1484 0.1585 'International Tables Vol C Tables 4.2.6.8 and 6.1.1.4'

loop_
_geom_angle_atom_site_label_1
_geom_angle_atom_site_label_2
_geom_angle_atom_site_label_3
_geom_angle
_geom_angle_site_symmetry_1
_geom_angle_site_symmetry_3
_geom_angle_publ_flag
C1 Co1 C19 92.1(2) . . ?
C1 Co1 C10 94.5(2) . . ?
C19 Co1 C10 93.2(2) . . ?
C1 Co1 N3 95.2(2) . . ?
C19 Co1 N3 171.9(2) . . ?
C10 Co1 N3 82.9(2) . . ?
C1 Co1 N5 172.5(2) . . ?
C19 Co1 N5 83.1(2) . . ?
C10 Co1 N5 91.6(2) . . ?
N3 Co1 N5 89.90(19) . . ?
C1 Co1 N1 83.2(2) . . ?
C19 Co1 N1 93.2(2) . . ?
C10 Co1 N1 173.3(2) . . ?
N3 Co1 N1 91.03(19) . . ?
N5 Co1 N1 91.2(2) . . ?
C37 Co2 C28 94.6(2) . . ?
C37 Co2 C46 93.9(2) . . ?
C28 Co2 C46 92.5(2) . . ?
C37 Co2 N7 173.9(2) . . ?
C28 Co2 N7 83.4(2) . . ?
C46 Co2 N7 91.9(2) . . ?
C37 Co2 N11 92.3(2) . . ?
C28 Co2 N11 171.9(2) . . ?
C46 Co2 N11 82.9(2) . . ?
N7 Co2 N11 90.10(19) . . ?
C37 Co2 N9 83.0(2) . . ?
C28 Co2 N9 93.9(2) . . ?
C46 Co2 N9 173.1(2) . . ?
N7 Co2 N9 91.37(19) . . ?
N11 Co2 N9 91.0(2) . . ?
C9 N1 N2 105.7(5) . . ?
C9 N1 Co1 140.8(4) . . ?
N2 N1 Co1 113.4(4) . . ?
C7 N2 N1 110.6(5) . . ?
C7 N2 C6 134.7(5) . . ?
N1 N2 C6 114.6(5) . . ?
C18 N3 N4 106.3(5) . . ?
C18 N3 Co1 140.6(4) . . ?
N4 N3 Co1 112.8(3) . . ?
N3 N4 C16 110.7(5) . . ?
N3 N4 C15 115.7(4) . . ?
C16 N4 C15 133.5(5) . . ?
C27 N5 N6 105.2(5) . . ?
C27 N5 Co1 140.8(4) . . ?
N6 N5 Co1 114.0(4) . . ?
C25 N6 N5 111.5(5) . . ?
C25 N6 C24 134.0(5) . . ?
N5 N6 C24 114.3(4) . . ?
C36 N7 N8 106.1(5) . . ?
C36 N7 Co2 140.4(4) . . ?
N8 N7 Co2 113.5(4) . . ?
C34 N8 N7 110.7(5) . . ?
C34 N8 C33 134.4(5) . . ?
N7 N8 C33 114.9(4) . . ?
C45 N9 N10 106.0(5) . . ?
C45 N9 Co2 140.7(4) . . ?
N10 N9 Co2 113.3(4) . . ?
N9 N10 C43 110.1(5) . . ?
N9 N10 C42 115.5(5) . . ?
C43 N10 C42 134.4(5) . . ?
C54 N11 N12 107.2(5) . . ?
C54 N11 Co2 139.4(4) . . ?
N12 N11 Co2 113.3(3) . . ?
N11 N12 C52 111.1(5) . . ?
N11 N12 C51 115.8(5) . . ?
C52 N12 C51 133.0(5) . . ?
C6 C1 C2 113.4(5) . . ?
C6 C1 Co1 114.3(4) . . ?
C2 C1 Co1 132.2(4) . . ?
C3 C2 C1 123.3(6) . . ?
C4 C3 C2 120.1(6) . . ?
C3 C4 C5 120.3(6) . . ?
C6 C5 C4 117.4(6) . . ?
C5 C6 C1 125.4(6) . . ?
C5 C6 N2 120.2(5) . . ?
C1 C6 N2 114.4(5) . . ?
N2 C7 C8 107.8(6) . . ?
C7 C8 C9 105.6(6) . . ?
N1 C9 C8 110.2(6) . . ?
C15 C10 C11 114.9(5) . . ?
C15 C10 Co1 114.0(4) . . ?
C11 C10 Co1 131.1(4) . . ?
C12 C11 C10 121.8(6) . . ?
C11 C12 C13 120.6(6) . . ?
C14 C13 C12 119.2(6) . . ?
C15 C14 C13 118.3(6) . . ?
C14 C15 C10 125.1(6) . . ?
C14 C15 N4 121.1(5) . . ?
C10 C15 N4 113.8(5) . . ?
C17 C16 N4 106.6(5) . . ?
C16 C17 C18 106.4(5) . . ?
N3 C18 C17 110.1(5) . . ?
C24 C19 C20 114.9(5) . . ?
C24 C19 Co1 113.3(4) . . ?
C20 C19 Co1 131.7(4) . . ?
C21 C20 C19 121.9(6) . . ?
C22 C21 C20 121.1(6) . . ?
C21 C22 C23 119.1(5) . . ?
C24 C23 C22 118.3(6) . . ?
C23 C24 C19 124.6(6) . . ?
C23 C24 N6 120.3(5) . . ?
C19 C24 N6 115.0(5) . . ?
N6 C25 C26 106.5(5) . . ?
C25 C26 C27 106.5(5) . . ?
N5 C27 C26 110.4(5) . . ?
C29 C28 C33 115.3(5) . . ?
C29 C28 Co2 131.6(4) . . ?
C33 C28 Co2 113.2(4) . . ?
C30 C29 C28 121.9(6) . . ?
C29 C30 C31 120.8(6) . . ?
C32 C31 C30 120.1(6) . . ?
C31 C32 C33 118.4(6) . . ?
C32 C33 C28 123.5(6) . . ?
C32 C33 N8 121.5(5) . . ?
C28 C33 N8 114.9(5) . . ?
C35 C34 N8 107.2(5) . . ?
C34 C35 C36 106.2(5) . . ?
N7 C36 C35 109.8(5) . . ?
C42 C37 C38 113.3(5) . . ?
C42 C37 Co2 114.3(4) . . ?
C38 C37 Co2 132.3(4) . . ?
C39 C38 C37 122.3(6) . . ?
C40 C39 C38 120.1(6) . . ?
C39 C40 C41 120.0(6) . . ?
C42 C41 C40 116.6(6) . . ?
C41 C42 C37 127.3(6) . . ?
C41 C42 N10 119.2(5) . . ?
C37 C42 N10 113.4(5) . . ?
N10 C43 C44 108.9(5) . . ?
C43 C44 C45 104.9(5) . . ?
N9 C45 C44 110.0(6) . . ?
C47 C46 C51 114.9(5) . . ?
C47 C46 Co2 131.7(4) . . ?
C51 C46 Co2 113.3(4) . . ?
C48 C47 C46 121.6(5) . . ?
C49 C48 C47 120.9(6) . . ?
C50 C49 C48 119.0(6) . . ?
C51 C50 C49 119.2(6) . . ?
C50 C51 C46 124.4(5) . . ?
C50 C51 N12 121.6(5) . . ?
C46 C51 N12 114.0(5) . . ?
N12 C52 C53 106.1(5) . . ?
C52 C53 C54 106.8(5) . . ?
N11 C54 C53 108.7(5) . . ?
Cl1 C55 Cl2 113.3(4) . . ?

loop_
_geom_bond_atom_site_label_1
_geom_bond_atom_site_label_2
_geom_bond_distance
_geom_bond_site_symmetry_2
_geom_bond_publ_flag
Co1 C1 1.913(6) . ?
Co1 C19 1.924(6) . ?
Co1 C10 1.925(6) . ?
Co1 N3 1.966(5) . ?
Co1 N5 1.968(5) . ?
Co1 N1 1.979(5) . ?
Co2 C37 1.919(6) . ?
Co2 C28 1.921(6) . ?
Co2 C46 1.922(6) . ?
Co2 N7 1.965(5) . ?
Co2 N11 1.968(5) . ?
Co2 N9 1.974(5) . ?
N1 C9 1.328(7) . ?
N1 N2 1.366(7) . ?
N2 C7 1.344(7) . ?
N2 C6 1.436(7) . ?
N3 C18 1.330(7) . ?
N3 N4 1.356(6) . ?
N4 C16 1.373(7) . ?
N4 C15 1.427(7) . ?
N5 C27 1.341(7) . ?
N5 N6 1.361(6) . ?
N6 C25 1.352(7) . ?
N6 C24 1.429(7) . ?
N7 C36 1.330(7) . ?
N7 N8 1.365(6) . ?
N8 C34 1.357(7) . ?
N8 C33 1.416(8) . ?
N9 C45 1.344(7) . ?
N9 N10 1.347(6) . ?
N10 C43 1.349(7) . ?
N10 C42 1.446(8) . ?
N11 C54 1.343(7) . ?
N11 N12 1.348(6) . ?
N12 C52 1.373(7) . ?
N12 C51 1.414(7) . ?
Cl1 C55 1.742(8) . ?
Cl2 C55 1.782(8) . ?
C1 C6 1.399(8) . ?
C1 C2 1.409(8) . ?
C2 C3 1.380(8) . ?
C3 C4 1.372(9) . ?
C4 C5 1.395(9) . ?
C5 C6 1.389(8) . ?
C7 C8 1.358(9) . ?
C8 C9 1.403(9) . ?
C10 C15 1.389(8) . ?
C10 C11 1.408(8) . ?
C11 C12 1.382(8) . ?
C12 C13 1.399(8) . ?
C13 C14 1.385(8) . ?
C14 C15 1.379(8) . ?
C16 C17 1.362(8) . ?
C17 C18 1.403(8) . ?
C19 C24 1.403(8) . ?
C19 C20 1.404(8) . ?
C20 C21 1.389(8) . ?
C21 C22 1.385(8) . ?
C22 C23 1.401(9) . ?
C23 C24 1.384(8) . ?
C25 C26 1.370(8) . ?
C26 C27 1.385(8) . ?
C28 C29 1.402(8) . ?
C28 C33 1.410(8) . ?
C29 C30 1.385(8) . ?
C30 C31 1.389(9) . ?
C31 C32 1.374(9) . ?
C32 C33 1.404(8) . ?
C34 C35 1.357(9) . ?
C35 C36 1.408(8) . ?
C37 C42 1.391(8) . ?
C37 C38 1.400(8) . ?
C38 C39 1.393(8) . ?
C39 C40 1.390(9) . ?
C40 C41 1.391(9) . ?
C41 C42 1.369(8) . ?
C43 C44 1.350(8) . ?
C44 C45 1.401(8) . ?
C46 C47 1.406(8) . ?
C46 C51 1.409(8) . ?
C47 C48 1.404(8) . ?
C48 C49 1.391(8) . ?
C49 C50 1.387(8) . ?
C50 C51 1.380(8) . ?
C52 C53 1.375(8) . ?
C53 C54 1.414(8) . ?
